data_1506065
loop_
_publ_author_name
'Iden, Hassan S.'
'Lubell, William D.'

_publ_section_title
;
 1,4-Diazepinone and pyrrolodiazepinone syntheses via homoallylic ketones
 from cascade addition of vinyl Grignard reagent to
 alpha-aminoacyl-beta-amino esters.
;
_journal_issue 16
_journal_name_full 'Organic letters'
_journal_page_first 3425
_journal_page_last 3428
_journal_paper_doi 10.1021/ol061036k
_journal_volume 8
_journal_year 2006
_chemical_absolute_configuration rmad
_chemical_compound_source 'Synthesized by the authors. See text'
_chemical_formula_moiety 'C17 H25 N2 O, Cl'
_chemical_formula_sum 'C17 H25 Cl N2 O'
_chemical_formula_weight 308.84
_chemical_name_systematic
; 
 ? 
;
_space_group_IT_number 19
_symmetry_cell_setting orthorhombic
_symmetry_space_group_name_Hall 'P 2ac 2ab'
_symmetry_space_group_name_H-M 'P 21 21 21'
_atom_sites_solution_hydrogens geom
_atom_sites_solution_primary direct
_atom_sites_solution_secondary difmap
_audit_creation_method SHELXL-97
_cell_angle_alpha 90.00
_cell_angle_beta 90.00
_cell_angle_gamma 90.00
_cell_formula_units_Z 4
_cell_length_a 5.3977(6)
_cell_length_b 12.8158(13)
_cell_length_c 24.189(3)
_cell_measurement_reflns_used 3345
_cell_measurement_temperature 150(2)
_cell_measurement_theta_max 57.39
_cell_measurement_theta_min 3.65
_cell_volume 1673.3(3)
_computing_cell_refinement 'SMART (Bruker, 2001)'
_computing_data_collection 'SMART (Bruker, 2001)'
_computing_data_reduction 'SAINT (Bruker, 2003)'
_computing_molecular_graphics 'SHELXTL (Bruker, 1997)'
_computing_publication_material 'UdMX (local program)'
_computing_structure_refinement 'SHELXL97 (Sheldrick, 1997)'
_computing_structure_solution 'SHELXS97 (Sheldrick, 1997)'
_diffrn_ambient_temperature 150(2)
_diffrn_measured_fraction_theta_full 0.987
_diffrn_measured_fraction_theta_max 0.988
_diffrn_measurement_device_type 'Bruker Smart 6000'
_diffrn_measurement_method \w
_diffrn_radiation_monochromator graphite
_diffrn_radiation_source 'Rotating Anode'
_diffrn_radiation_type CuK\a
_diffrn_radiation_wavelength 1.54178
_diffrn_reflns_av_R_equivalents 0.081
_diffrn_reflns_av_sigmaI/netI 0.0762
_diffrn_reflns_limit_h_max 5
_diffrn_reflns_limit_h_min -5
_diffrn_reflns_limit_k_max 13
_diffrn_reflns_limit_k_min -13
_diffrn_reflns_limit_l_max 26
_diffrn_reflns_limit_l_min -25
_diffrn_reflns_number 15250
_diffrn_reflns_theta_full 59.02
_diffrn_reflns_theta_max 59.02
_diffrn_reflns_theta_min 3.65
_diffrn_standards_decay_% 0.00
_diffrn_standards_number 95
_exptl_absorpt_coefficient_mu 2.016
_exptl_absorpt_correction_T_max 0.9900
_exptl_absorpt_correction_T_min 0.6900
_exptl_absorpt_correction_type multi-scan
_exptl_absorpt_process_details 'Sadabs (Sheldrick,1996)'
_exptl_crystal_colour Colourless
_exptl_crystal_density_diffrn 1.226
_exptl_crystal_density_method 'not measured'
_exptl_crystal_description block
_exptl_crystal_F_000 664
_exptl_crystal_size_max 0.22
_exptl_crystal_size_mid 0.12
_exptl_crystal_size_min 0.04
_refine_diff_density_max 0.253
_refine_diff_density_min -0.262
_refine_diff_density_rms 0.061
_refine_ls_abs_structure_details 'Flack H D (1983), 925 Friedel Pairs'
_refine_ls_abs_structure_Flack -0.01(2)
_refine_ls_extinction_coef 0.0037(5)
_refine_ls_extinction_expression Fc^*^=kFc[1+0.001xFc^2^\l^3^/sin(2\q)]^-1/4^
_refine_ls_extinction_method SHELXL
_refine_ls_goodness_of_fit_ref 0.998
_refine_ls_hydrogen_treatment mixed
_refine_ls_matrix_type full
_refine_ls_number_parameters 204
_refine_ls_number_reflns 2356
_refine_ls_number_restraints 0
_refine_ls_restrained_S_all 0.998
_refine_ls_R_factor_all 0.0741
_refine_ls_R_factor_gt 0.0429
_refine_ls_shift/su_max 0.001
_refine_ls_shift/su_mean 0.000
_refine_ls_structure_factor_coef Fsqd
_refine_ls_weighting_details 'calc w=1/[\s^2^(Fo^2^)+(0.0566P)^2^] where P=(Fo^2^+2Fc^2^)/3'
_refine_ls_weighting_scheme calc
_refine_ls_wR_factor_gt 0.0915
_refine_ls_wR_factor_ref 0.1067
_reflns_number_gt 1758
_reflns_number_total 2356
_reflns_threshold_expression I>2\s(I)
_cod_data_source_file ol061036ksi20060428_010244.cif
_cod_data_source_block lube28
_cod_depositor_comments
;
The following automatic conversions were performed:

'_symmetry_cell_setting' value 'Orthorhombic' changed to
'orthorhombic' according to
/home/saulius/struct/CIF-dictionaries/cif_core.dic dictionary named
'cif_core.dic' version 2.4.1 from 2010-06-29.

'_geom_bond_publ_flag'
value 'Y' changed to 'y' according to
/home/saulius/struct/CIF-dictionaries/cif_core.dic dictionary named
'cif_core.dic' version 2.4.1 from 2010-06-29 (21
time).

'_geom_angle_publ_flag' value 'Y' changed to 'y' according to
/home/saulius/struct/CIF-dictionaries/cif_core.dic dictionary named
'cif_core.dic' version 2.4.1 from 2010-06-29 (27
times).

'_geom_torsion_publ_flag' value 'Y' changed to 'y' according
to /home/saulius/struct/CIF-dictionaries/cif_core.dic dictionary
named 'cif_core.dic' version 2.4.1 from 2010-06-29 (32 times).

Automatic conversion script
Id: cif_fix_values 1715 2011-07-08 13:25:40Z adriana 
;
_cod_original_sg_symbol_H-M P212121
_cod_database_code 1506065

loop_
_symmetry_equiv_pos_as_xyz
'x, y, z'
'-x+1/2, -y, z+1/2'
'-x, y+1/2, -z+1/2'
'x+1/2, -y+1/2, -z'

loop_
_atom_site_label
_atom_site_type_symbol
_atom_site_fract_x
_atom_site_fract_y
_atom_site_fract_z
_atom_site_U_iso_or_equiv
_atom_site_adp_type
_atom_site_occupancy
_atom_site_symmetry_multiplicity
_atom_site_calc_flag
_atom_site_refinement_flags
Cl1 Cl 0.87437(18) 0.31484(7) 0.23532(4) 0.0349(3) Uani 1 1 d .
N1 N 0.6885(6) -0.0023(2) 0.27628(13) 0.0323(8) Uani 1 1 d .
H1 H 0.845(9) -0.042(3) 0.2738(15) 0.060(13) Uiso 1 1 d .
C2 C 0.6242(8) 0.0415(2) 0.22737(16) 0.0303(9) Uani 1 1 d .
C3 C 0.3715(8) 0.0965(2) 0.22437(14) 0.0292(9) Uani 1 1 d .
H3 H 0.2414 0.0492 0.2398 0.035 Uiso 1 1 calc R
N4 N 0.3770(7) 0.1967(2) 0.25800(11) 0.0274(7) Uani 1 1 d .
H4A H 0.545(8) 0.243(3) 0.2499(15) 0.048(12) Uiso 1 1 d .
H4B H 0.242(8) 0.231(3) 0.2444(15) 0.039(13) Uiso 1 1 d .
C5 C 0.3433(7) 0.1890(3) 0.32014(13) 0.0265(9) Uani 1 1 d .
H5 H 0.1731 0.1618 0.3279 0.032 Uiso 1 1 calc R
C6 C 0.5302(7) 0.1181(3) 0.34831(15) 0.0298(10) Uani 1 1 d .
H6A H 0.4920 0.1169 0.3883 0.036 Uiso 1 1 calc R
H6B H 0.6964 0.1498 0.3441 0.036 Uiso 1 1 calc R
C7 C 0.5441(7) 0.0043(3) 0.32775(15) 0.0291(10) Uani 1 1 d .
H7 H 0.3726 -0.0220 0.3208 0.035 Uiso 1 1 calc R
O21 O 0.7572(5) 0.03524(19) 0.18632(11) 0.0385(7) Uani 1 1 d .
C31 C 0.3073(9) 0.1230(3) 0.16551(15) 0.0382(11) Uani 1 1 d .
H31A H 0.1470 0.1589 0.1645 0.057 Uiso 1 1 calc R
H31B H 0.2976 0.0587 0.1437 0.057 Uiso 1 1 calc R
H31C H 0.4354 0.1686 0.1500 0.057 Uiso 1 1 calc R
C51 C 0.3600(8) 0.3016(2) 0.34135(13) 0.0312(9) Uani 1 1 d .
H51A H 0.5268 0.3292 0.3328 0.037 Uiso 1 1 calc R
H51B H 0.2379 0.3446 0.3210 0.037 Uiso 1 1 calc R
C52 C 0.3133(7) 0.3138(3) 0.40319(15) 0.0340(10) Uani 1 1 d .
H52A H 0.4402 0.2737 0.4238 0.041 Uiso 1 1 calc R
H52B H 0.3318 0.3882 0.4133 0.041 Uiso 1 1 calc R
C53 C 0.0627(9) 0.2772(3) 0.42030(17) 0.0414(11) Uani 1 1 d .
H53 H -0.0760 0.3137 0.4058 0.050 Uiso 1 1 calc R
C54 C 0.0173(8) 0.1986(3) 0.45388(16) 0.0452(11) Uani 1 1 d .
H54A H 0.1506 0.1600 0.4693 0.054 Uiso 1 1 calc R
H54B H -0.1488 0.1805 0.4626 0.054 Uiso 1 1 calc R
C71 C 0.6703(8) -0.0653(3) 0.37058(15) 0.0341(10) Uani 1 1 d .
H71A H 0.7103 -0.1334 0.3534 0.041 Uiso 1 1 calc R
H71B H 0.8278 -0.0325 0.3822 0.041 Uiso 1 1 calc R
C72 C 0.5097(7) -0.0835(3) 0.42098(15) 0.0324(10) Uani 1 1 d .
C73 C 0.2993(8) -0.1463(3) 0.41671(18) 0.0397(11) Uani 1 1 d .
H73 H 0.2599 -0.1784 0.3824 0.048 Uiso 1 1 calc R
C74 C 0.1471(9) -0.1623(3) 0.46228(18) 0.0440(11) Uani 1 1 d .
H74 H 0.0032 -0.2046 0.4590 0.053 Uiso 1 1 calc R
C75 C 0.2053(9) -0.1167(3) 0.51230(19) 0.0465(12) Uani 1 1 d .
H75 H 0.1011 -0.1277 0.5434 0.056 Uiso 1 1 calc R
C76 C 0.4120(9) -0.0559(3) 0.51729(17) 0.0475(12) Uani 1 1 d .
H76 H 0.4513 -0.0250 0.5519 0.057 Uiso 1 1 calc R
C77 C 0.5649(9) -0.0392(3) 0.47191(16) 0.0437(12) Uani 1 1 d .
H77 H 0.7085 0.0030 0.4758 0.052 Uiso 1 1 calc R

loop_
_atom_site_aniso_label
_atom_site_aniso_U_11
_atom_site_aniso_U_22
_atom_site_aniso_U_33
_atom_site_aniso_U_23
_atom_site_aniso_U_13
_atom_site_aniso_U_12
Cl1 0.0274(6) 0.0323(5) 0.0449(6) 0.0055(5) -0.0001(5) -0.0010(5)
N1 0.027(2) 0.0309(18) 0.039(2) 0.0003(15) 0.0057(16) 0.0046(16)
C2 0.031(2) 0.0193(18) 0.041(3) -0.0063(18) 0.003(2) -0.0032(18)
C3 0.032(2) 0.0269(19) 0.028(2) -0.0025(16) -0.002(2) -0.0003(19)
N4 0.031(2) 0.0240(16) 0.0274(17) 0.0009(14) 0.0013(16) 0.0013(18)
C5 0.028(2) 0.0243(18) 0.027(2) 0.0000(17) 0.0036(17) 0.001(2)
C6 0.032(3) 0.024(2) 0.034(2) 0.0007(17) -0.0023(18) 0.0002(17)
C7 0.027(2) 0.029(2) 0.031(2) 0.0003(16) 0.0038(18) 0.0018(17)
O21 0.0410(19) 0.0307(15) 0.0437(18) -0.0034(13) 0.0120(14) -0.0001(13)
C31 0.043(3) 0.041(2) 0.031(2) -0.0035(19) -0.002(2) -0.004(2)
C51 0.031(2) 0.0258(19) 0.037(2) -0.0004(17) -0.0027(19) 0.003(2)
C52 0.035(3) 0.032(2) 0.035(2) -0.0050(19) 0.0019(18) 0.001(2)
C53 0.044(3) 0.039(3) 0.042(3) -0.010(2) 0.001(2) 0.003(2)
C54 0.042(3) 0.049(3) 0.044(3) -0.004(2) 0.003(2) -0.007(2)
C71 0.034(3) 0.030(2) 0.039(2) 0.0050(18) 0.003(2) 0.0061(19)
C72 0.035(3) 0.031(2) 0.031(2) 0.0050(19) -0.0021(19) 0.0057(19)
C73 0.037(3) 0.038(2) 0.044(3) 0.001(2) -0.003(2) 0.007(2)
C74 0.031(3) 0.048(3) 0.052(3) 0.011(2) -0.002(2) 0.001(2)
C75 0.050(3) 0.053(3) 0.037(3) 0.010(2) 0.002(2) 0.007(2)
C76 0.061(4) 0.042(2) 0.040(3) 0.002(2) 0.002(3) 0.000(3)
C77 0.053(3) 0.033(2) 0.045(3) 0.004(2) -0.003(2) -0.002(2)

loop_
_atom_type_symbol
_atom_type_description
_atom_type_scat_dispersion_real
_atom_type_scat_dispersion_imag
_atom_type_scat_source
C C 0.0181 0.0091 'International Tables Vol C Tables 4.2.6.8 and 6.1.1.4'
H H 0.0000 0.0000 'International Tables Vol C Tables 4.2.6.8 and 6.1.1.4'
N N 0.0311 0.0180 'International Tables Vol C Tables 4.2.6.8 and 6.1.1.4'
O O 0.0492 0.0322 'International Tables Vol C Tables 4.2.6.8 and 6.1.1.4'
Cl Cl 0.3639 0.7018 'International Tables Vol C Tables 4.2.6.8 and 6.1.1.4'

loop_
_geom_angle_atom_site_label_1
_geom_angle_atom_site_label_2
_geom_angle_atom_site_label_3
_geom_angle
_geom_angle_publ_flag
C2 N1 C7 125.4(3) y
C2 N1 H1 112(2) ?
C7 N1 H1 122(2) ?
O21 C2 N1 121.9(4) y
O21 C2 C3 120.7(3) y
N1 C2 C3 117.3(3) y
C31 C3 N4 108.7(3) y
C31 C3 C2 110.6(3) y
N4 C3 C2 110.2(3) y
C31 C3 H3 109.1 ?
N4 C3 H3 109.1 ?
C2 C3 H3 109.1 ?
C5 N4 C3 118.2(3) y
C5 N4 H4A 108.10(19) ?
C3 N4 H4A 111.90(19) ?
C5 N4 H4B 107(2) ?
C3 N4 H4B 101(2) ?
H4A N4 H4B 110(3) ?
C6 C5 N4 113.8(3) y
C6 C5 C51 111.9(3) y
N4 C5 C51 105.2(3) y
C6 C5 H5 108.6 ?
N4 C5 H5 108.6 ?
C51 C5 H5 108.6 ?
C5 C6 C7 116.9(3) y
C5 C6 H6A 108.1 ?
C7 C6 H6A 108.1 ?
C5 C6 H6B 108.1 ?
C7 C6 H6B 108.1 ?
H6A C6 H6B 107.3 ?
N1 C7 C71 107.7(3) y
N1 C7 C6 110.7(3) y
C71 C7 C6 110.8(3) y
N1 C7 H7 109.2 ?
C71 C7 H7 109.2 ?
C6 C7 H7 109.2 ?
C3 C31 H31A 109.5 ?
C3 C31 H31B 109.5 ?
H31A C31 H31B 109.5 ?
C3 C31 H31C 109.5 ?
H31A C31 H31C 109.5 ?
H31B C31 H31C 109.5 ?
C52 C51 C5 114.5(3) y
C52 C51 H51A 108.6 ?
C5 C51 H51A 108.6 ?
C52 C51 H51B 108.6 ?
C5 C51 H51B 108.6 ?
H51A C51 H51B 107.6 ?
C53 C52 C51 113.0(3) y
C53 C52 H52A 109 ?
C51 C52 H52A 109 ?
C53 C52 H52B 109 ?
C51 C52 H52B 109 ?
H52A C52 H52B 107.8 ?
C54 C53 C52 125.5(4) y
C54 C53 H53 117.2 ?
C52 C53 H53 117.2 ?
C53 C54 H54A 120 ?
C53 C54 H54B 120 ?
H54A C54 H54B 120 ?
C72 C71 C7 112.4(3) y
C72 C71 H71A 109.1 ?
C7 C71 H71A 109.1 ?
C72 C71 H71B 109.1 ?
C7 C71 H71B 109.1 ?
H71A C71 H71B 107.9 ?
C77 C72 C73 118.4(4) y
C77 C72 C71 121.9(4) y
C73 C72 C71 119.7(3) y
C74 C73 C72 120.5(4) y
C74 C73 H73 119.8 ?
C72 C73 H73 119.8 ?
C75 C74 C73 119.9(4) y
C75 C74 H74 120.1 ?
C73 C74 H74 120.1 ?
C76 C75 C74 120.3(4) y
C76 C75 H75 119.8 ?
C74 C75 H75 119.8 ?
C75 C76 C77 120.2(4) y
C75 C76 H76 119.9 ?
C77 C76 H76 119.9 ?
C72 C77 C76 120.7(4) y
C72 C77 H77 119.7 ?
C76 C77 H77 119.7 ?

loop_
_geom_bond_atom_site_label_1
_geom_bond_atom_site_label_2
_geom_bond_distance
_geom_bond_publ_flag
N1 C2 1.355(4) y
N1 C7 1.471(5) y
N1 H1 0.99(5) ?
C2 O21 1.228(4) y
C2 C3 1.537(6) y
C3 C31 1.504(5) y
C3 N4 1.520(4) y
C3 H3 1 ?
N4 C5 1.517(4) y
N4 H4a 1.10(4) ?
N4 H4b 0.91(4) ?
C5 C6 1.519(5) y
C5 C51 1.534(5) y
C5 H5 1 ?
C6 C7 1.542(5) y
C6 H6a 0.99 ?
C6 H6b 0.99 ?
C7 C71 1.528(5) y
C7 H7 1 ?
C31 H31a 0.98 ?
C31 H31b 0.98 ?
C31 H31c 0.98 ?
C51 C52 1.525(5) y
C51 H51a 0.99 ?
C51 H51b 0.99 ?
C52 C53 1.490(6) y
C52 H52a 0.99 ?
C52 H52b 0.99 ?
C53 C54 1.318(5) y
C53 H53 0.95 ?
C54 H54a 0.95 ?
C54 H54b 0.95 ?
C71 C72 1.514(5) y
C71 H71a 0.99 ?
C71 H71b 0.99 ?
C72 C77 1.389(5) y
C72 C73 1.396(5) y
C73 C74 1.390(6) y
C73 H73 0.95 ?
C74 C75 1.380(6) y
C74 H74 0.95 ?
C75 C76 1.366(6) y
C75 H75 0.95 ?
C76 C77 1.390(6) y
C76 H76 0.95 ?
C77 H77 0.95 ?

loop_
_geom_hbond_atom_site_label_D
_geom_hbond_atom_site_label_H
_geom_hbond_atom_site_label_A
_geom_hbond_distance_DH
_geom_hbond_distance_HA
_geom_hbond_distance_DA
_geom_hbond_angle_DHA
_geom_hbond_site_symmetry_A
N1 H1 CL1 0.99(5) 2.38(5) 3.337(3) 161(3) 3_745
N4 H4A CL1 1.10(4) 2.03(4) 3.130(4) 175(3) .
N4 H4B CL1 0.91(4) 2.27(4) 3.155(4) 164(3) 1_455

loop_
_geom_torsion_atom_site_label_1
_geom_torsion_atom_site_label_2
_geom_torsion_atom_site_label_3
_geom_torsion_atom_site_label_4
_geom_torsion
_geom_torsion_publ_flag
C7 N1 C2 O21 178.0(3) y
C7 N1 C2 C3 -4.3(5) y
O21 C2 C3 C31 8.3(5) y
N1 C2 C3 C31 -169.4(3) y
O21 C2 C3 N4 -111.9(4) y
N1 C2 C3 N4 70.4(4) y
C31 C3 N4 C5 157.9(3) y
C2 C3 N4 C5 -80.7(4) y
C3 N4 C5 C6 56.7(5) y
C3 N4 C5 C51 179.6(3) y
N4 C5 C6 C7 -56.8(4) y
C51 C5 C6 C7 -176.0(3) y
C2 N1 C7 C71 174.2(3) y
C2 N1 C7 C6 -64.6(4) y
C5 C6 C7 N1 79.4(4) y
C5 C6 C7 C71 -161.2(3) y
C6 C5 C51 C52 -59.8(4) y
N4 C5 C51 C52 176.0(3) y
C5 C51 C52 C53 -60.1(4) y
C51 C52 C53 C54 116.1(4) y
N1 C7 C71 C72 -167.5(3) y
C6 C7 C71 C72 71.3(4) y
C7 C71 C72 C77 -109.1(4) y
C7 C71 C72 C73 70.8(4) y
C77 C72 C73 C74 1.1(5) y
C71 C72 C73 C74 -178.8(3) y
C72 C73 C74 C75 -0.7(6) y
C73 C74 C75 C76 0.0(6) y
C74 C75 C76 C77 0.2(6) y
C73 C72 C77 C76 -0.9(6) y
C71 C72 C77 C76 179.0(3) y
C75 C76 C77 C72 0.2(6) y

loop_
_cod_related_entry_id
_cod_related_entry_code
_cod_related_entry_database
1 21199760 ChemSpider
